data_7110673
loop_
_publ_author_name
'Dai, Chaoyang'
'Nguyen, Paul'
'Marder, Todd B.'
'Marder, Todd B.'
'Scott, Andrew J.'
'Clegg, William'
'Viney, Christopher'
'Viney, Christopher'

_publ_section_title
;
 Control of single crystal structure and liquid crystal phase behaviour
 via arene--perfluoroarene interactions&#x2020;
;
_journal_issue 24
_journal_name_full 'Chemical Communications'
_journal_page_first 2493
_journal_paper_doi 10.1039/a906199a
_journal_year 1999
_chemical_formula_sum 'C44 H14 F14'
_chemical_formula_weight 808.55
_chemical_name_systematic
;
  ?
;
_space_group_IT_number 2
_symmetry_cell_setting triclinic
_symmetry_space_group_name_Hall '-P 1'
_symmetry_space_group_name_H-M 'P -1'
_atom_sites_solution_hydrogens geom
_atom_sites_solution_primary direct
_atom_sites_solution_secondary difmap
_audit_creation_method SHELXL
_cell_angle_alpha 96.044(3)
_cell_angle_beta 99.102(3)
_cell_angle_gamma 96.538(3)
_cell_formula_units_Z 1
_cell_length_a 6.0932(7)
_cell_length_b 7.5393(9)
_cell_length_c 19.114(2)
_cell_measurement_reflns_used 2327
_cell_measurement_temperature 160(2)
_cell_measurement_theta_max 27.88
_cell_measurement_theta_min 2.17
_cell_volume 854.54(17)
_computing_cell_refinement 'local programs'
_computing_data_collection 'Siemens SMART'
_computing_data_reduction 'Siemens SAINT'
_computing_structure_refinement 'SHELXL-96 (Sheldrick, 1996)'
_computing_structure_solution 'SHELXS-96 (Sheldrick, 1990)'
_diffrn_ambient_temperature 160(2)
_diffrn_measurement_device 'Siemens SMART CCD diffractometer'
_diffrn_measurement_method '\w rotation with narrow frames'
_diffrn_radiation_monochromator graphite
_diffrn_radiation_source 'fine-focus sealed tube'
_diffrn_radiation_type MoK\a
_diffrn_radiation_wavelength 0.71073
_diffrn_reflns_av_R_equivalents 0.0449
_diffrn_reflns_av_sigmaI/netI 0.0355
_diffrn_reflns_limit_h_max 4
_diffrn_reflns_limit_h_min -7
_diffrn_reflns_limit_k_max 9
_diffrn_reflns_limit_k_min -9
_diffrn_reflns_limit_l_max 25
_diffrn_reflns_limit_l_min -24
_diffrn_reflns_number 4436
_diffrn_reflns_theta_max 25.00
_diffrn_reflns_theta_min 1.09
_exptl_absorpt_coefficient_mu 0.145
_exptl_absorpt_correction_type none
_exptl_crystal_colour Colourless
_exptl_crystal_density_diffrn 1.571
_exptl_crystal_description Plate
_exptl_crystal_F_000 404
_exptl_crystal_size_max 0.62
_exptl_crystal_size_mid 0.18
_exptl_crystal_size_min 0.02
_refine_diff_density_max 0.295
_refine_diff_density_min -0.302
_refine_diff_density_rms 0.064
_refine_ls_extinction_coef 0.0034(11)
_refine_ls_extinction_expression Fc^*^=kFc[1+0.001xFc^2^\l^3^/sin(2\q)]^-1/4^
_refine_ls_extinction_method SHELXL
_refine_ls_goodness_of_fit_all 1.239
_refine_ls_goodness_of_fit_obs 1.251
_refine_ls_matrix_type full
_refine_ls_number_parameters 263
_refine_ls_number_reflns 2918
_refine_ls_number_restraints 0
_refine_ls_restrained_S_all 1.239
_refine_ls_restrained_S_obs 1.251
_refine_ls_R_factor_all 0.0931
_refine_ls_R_factor_obs 0.0685
_refine_ls_shift/esd_max 0.000
_refine_ls_shift/esd_mean 0.000
_refine_ls_structure_factor_coef Fsqd
_refine_ls_weighting_details 'w=1/[\s^2^(Fo^2^)+(0.0340P)^2^+1.5407P] where P=(Fo^2^+2Fc^2^)/3'
_refine_ls_weighting_scheme calc
_refine_ls_wR_factor_all 0.1661
_refine_ls_wR_factor_obs 0.1442
_reflns_number_observed 2217
_reflns_number_total 2918
_reflns_observed_criterion >2sigma(I)
_cod_data_source_file 906199asup1.cif
_cod_data_source_block tbm45
_cod_depositor_comments
;
The following automatic conversions were performed:

'_refine_ls_weighting_scheme' value 'calc
w=1/[\s^2^(Fo^2^)+(0.0340P)^2^+1.5407P] where P=(Fo^2^+2Fc^2^)/3' was
changed to 'calc'. New tag '_refine_ls_weighting_details' was
created. The value of the new tag was set to
'w=1/[\s^2^(Fo^2^)+(0.0340P)^2^+1.5407P] where P=(Fo^2^+2Fc^2^)/3'.

Automatic conversion script
Id: cif_fix_values 3143 2015-03-26 13:38:13Z robertas 
;
_cod_original_sg_symbol_H-M P-1
_cod_database_code 7110673

loop_
_symmetry_equiv_pos_as_xyz
'x, y, z'
'-x, -y, -z'

loop_
_atom_site_aniso_label
_atom_site_aniso_U_11
_atom_site_aniso_U_22
_atom_site_aniso_U_33
_atom_site_aniso_U_23
_atom_site_aniso_U_13
_atom_site_aniso_U_12
C1 0.055(3) 0.030(2) 0.0245(19) 0.0042(15) 0.0022(17) 0.0106(18)
C2 0.047(2) 0.029(2) 0.030(2) 0.0075(15) 0.0144(17) 0.0036(17)
C3 0.0284(19) 0.0241(19) 0.035(2) 0.0023(15) 0.0074(15) -0.0025(14)
C4 0.0317(19) 0.0189(17) 0.0248(18) -0.0003(13) 0.0039(14) 0.0022(14)
C5 0.0268(18) 0.030(2) 0.031(2) 0.0045(15) 0.0098(15) 0.0009(15)
C6 0.031(2) 0.034(2) 0.039(2) 0.0005(16) 0.0012(16) 0.0023(16)
C7 0.0277(19) 0.0208(18) 0.034(2) 0.0029(15) 0.0099(16) -0.0011(14)
C8 0.0287(18) 0.0199(18) 0.030(2) 0.0034(14) 0.0059(15) -0.0026(14)
C9 0.0256(18) 0.0207(18) 0.0282(18) 0.0018(14) 0.0057(14) 0.0033(13)
C10 0.0237(17) 0.0198(18) 0.0311(19) 0.0005(14) 0.0072(14) 0.0002(14)
C11 0.0244(17) 0.0209(18) 0.0298(19) 0.0038(14) 0.0106(14) 0.0019(13)
F1 0.0211(10) 0.0340(12) 0.0389(12) 0.0014(9) 0.0030(9) -0.0064(8)
F2 0.0325(12) 0.0377(12) 0.0345(12) 0.0084(9) 0.0141(9) -0.0063(9)
C12 0.037(2) 0.0251(19) 0.0182(17) 0.0005(13) 0.0006(14) 0.0083(15)
F3 0.0557(15) 0.0457(14) 0.0245(11) 0.0035(10) -0.0005(10) 0.0062(11)
C13 0.0193(17) 0.0277(19) 0.0310(19) -0.0006(14) 0.0008(14) 0.0029(14)
F4 0.0259(11) 0.0456(14) 0.0435(13) -0.0010(10) -0.0022(9) -0.0019(9)
C14 0.0308(19) 0.0198(18) 0.0301(19) 0.0052(14) 0.0098(15) -0.0004(14)
F5 0.0355(12) 0.0390(13) 0.0355(12) 0.0103(9) 0.0131(9) -0.0050(9)
C15 0.0251(17) 0.0187(17) 0.0252(18) 0.0014(13) 0.0043(14) 0.0018(13)
C16 0.0241(18) 0.0225(18) 0.0295(19) 0.0016(14) 0.0021(14) 0.0027(14)
F6 0.0264(11) 0.0383(13) 0.0380(12) 0.0020(9) 0.0053(9) -0.0045(9)
C17 0.038(2) 0.0221(18) 0.0249(18) 0.0060(14) 0.0141(15) 0.0024(15)
F7 0.0505(14) 0.0373(13) 0.0305(12) 0.0095(9) 0.0167(10) -0.0018(10)
C18 0.0311(19) 0.0240(19) 0.0251(19) 0.0004(14) 0.0072(15) -0.0012(14)
C19 0.0278(18) 0.0199(18) 0.028(2) 0.0008(14) 0.0067(15) 0.0016(14)
C20 0.0255(18) 0.0197(17) 0.0202(17) 0.0033(13) 0.0031(13) 0.0024(13)
C21 0.0287(19) 0.0241(19) 0.0287(19) 0.0037(14) 0.0077(14) -0.0030(14)
C22 0.0224(17) 0.0232(18) 0.0295(19) 0.0014(14) 0.0049(14) 0.0002(14)

loop_
_atom_site_label
_atom_site_type_symbol
_atom_site_fract_x
_atom_site_fract_y
_atom_site_fract_z
_atom_site_U_iso_or_equiv
_atom_site_thermal_displace_type
_atom_site_occupancy
_atom_site_calc_flag
_atom_site_refinement_flags
C1 C 0.3876(7) 0.5829(5) -0.4105(2) 0.0364(9) Uani 1 d .
H1 H 0.3185 0.5881 -0.4582 0.044 Uiso 1 calc R
C2 C 0.6136(7) 0.6448(5) -0.3884(2) 0.0345(9) Uani 1 d .
H2 H 0.6991 0.6930 -0.4211 0.041 Uiso 1 calc R
C3 C 0.7154(6) 0.6369(5) -0.31904(19) 0.0295(8) Uani 1 d .
H3 H 0.8700 0.6810 -0.3041 0.035 Uiso 1 calc R
C4 C 0.5912(6) 0.5642(4) -0.27075(18) 0.0256(8) Uani 1 d .
C5 C 0.3629(6) 0.5047(5) -0.29294(19) 0.0291(8) Uani 1 d .
H5 H 0.2762 0.4581 -0.2602 0.035 Uiso 1 calc R
C6 C 0.2623(6) 0.5132(5) -0.3624(2) 0.0357(9) Uani 1 d .
H6 H 0.1071 0.4713 -0.3773 0.043 Uiso 1 calc R
C7 C 0.6989(6) 0.5492(5) -0.20004(19) 0.0275(8) Uani 1 d .
C8 C 0.7910(6) 0.5304(4) -0.14101(18) 0.0265(8) Uani 1 d .
C9 C 0.8962(6) 0.5131(4) -0.07110(18) 0.0248(7) Uani 1 d .
C10 C 0.7801(5) 0.4311(4) -0.02307(19) 0.0250(8) Uani 1 d .
C11 C 0.8786(6) 0.4201(4) 0.04535(18) 0.0244(7) Uani 1 d .
F1 F 0.5640(3) 0.3614(3) -0.04534(11) 0.0326(5) Uani 1 d .
F2 F 0.7561(3) 0.3410(3) 0.08909(11) 0.0346(5) Uani 1 d .
C12 C 0.6033(6) 0.9100(5) 0.40936(17) 0.0270(8) Uani 1 d .
F3 F 0.6966(4) 0.8964(3) 0.47681(11) 0.0429(6) Uani 1 d .
C13 C 0.7290(5) 0.9912(5) 0.36494(19) 0.0267(8) Uani 1 d .
F4 F 0.9445(3) 1.0584(3) 0.38986(12) 0.0402(6) Uani 1 d .
C14 C 0.6348(6) 1.0021(4) 0.29585(19) 0.0266(8) Uani 1 d .
F5 F 0.7611(3) 1.0800(3) 0.25338(11) 0.0363(5) Uani 1 d .
C15 C 0.4115(5) 0.9352(4) 0.26871(17) 0.0232(7) Uani 1 d .
C16 C 0.2890(6) 0.8546(5) 0.31550(18) 0.0258(8) Uani 1 d .
F6 F 0.0734(3) 0.7864(3) 0.29225(11) 0.0352(5) Uani 1 d .
C17 C 0.3820(6) 0.8419(5) 0.38449(18) 0.0272(8) Uani 1 d .
F7 F 0.2584(4) 0.7638(3) 0.42842(11) 0.0386(6) Uani 1 d .
C18 C 0.3086(6) 0.9537(5) 0.19826(18) 0.0271(8) Uani 1 d .
C19 C 0.2173(6) 0.9716(4) 0.13974(18) 0.0254(8) Uani 1 d .
C20 C 0.1064(5) 0.9878(4) 0.06920(17) 0.0219(7) Uani 1 d .
C21 C -0.1226(6) 0.9245(5) 0.04776(18) 0.0274(8) Uani 1 d .
H21 H -0.2055 0.8729 0.0804 0.033 Uiso 1 calc R
C22 C 0.2272(6) 1.0628(4) 0.02036(18) 0.0253(7) Uani 1 d .
H22 H 0.3825 1.1051 0.0345 0.030 Uiso 1 calc R

loop_
_atom_type_symbol
_atom_type_description
_atom_type_scat_dispersion_real
_atom_type_scat_dispersion_imag
_atom_type_scat_source
C C 0.0033 0.0016 'International Tables Vol C Tables 4.2.6.8 and 6.1.1.4'
H H 0.0000 0.0000 'International Tables Vol C Tables 4.2.6.8 and 6.1.1.4'
F F 0.0171 0.0103 'International Tables Vol C Tables 4.2.6.8 and 6.1.1.4'

loop_
_geom_angle_atom_site_label_1
_geom_angle_atom_site_label_2
_geom_angle_atom_site_label_3
_geom_angle
_geom_angle_site_symmetry_1
_geom_angle_site_symmetry_3
C2 C1 C6 119.8(4) . .
C3 C2 C1 120.4(3) . .
C2 C3 C4 120.1(3) . .
C5 C4 C3 119.2(3) . .
C5 C4 C7 120.8(3) . .
C3 C4 C7 120.0(3) . .
C6 C5 C4 120.3(3) . .
C5 C6 C1 120.2(4) . .
C8 C7 C4 177.7(4) . .
C7 C8 C9 178.3(4) . .
C10 C9 C11 115.9(3) . 2_765
C10 C9 C8 121.9(3) . .
C11 C9 C8 122.1(3) 2_765 .
F1 C10 C11 119.3(3) . .
F1 C10 C9 118.5(3) . .
C11 C10 C9 122.2(3) . .
F2 C11 C10 119.1(3) . .
F2 C11 C9 119.0(3) . 2_765
C10 C11 C9 121.9(3) . 2_765
F3 C12 C13 120.0(3) . .
F3 C12 C17 120.1(3) . .
C13 C12 C17 119.9(3) . .
F4 C13 C14 120.6(3) . .
F4 C13 C12 119.4(3) . .
C14 C13 C12 120.0(3) . .
F5 C14 C13 118.9(3) . .
F5 C14 C15 119.2(3) . .
C13 C14 C15 121.9(3) . .
C14 C15 C16 116.5(3) . .
C14 C15 C18 122.5(3) . .
C16 C15 C18 121.0(3) . .
F6 C16 C17 118.7(3) . .
F6 C16 C15 119.2(3) . .
C17 C16 C15 122.1(3) . .
F7 C17 C16 120.6(3) . .
F7 C17 C12 119.8(3) . .
C16 C17 C12 119.7(3) . .
C19 C18 C15 178.2(4) . .
C18 C19 C20 178.5(4) . .
C22 C20 C21 119.4(3) . .
C22 C20 C19 120.3(3) . .
C21 C20 C19 120.3(3) . .
C22 C21 C20 120.1(3) 2_575 .
C21 C22 C20 120.5(3) 2_575 .

loop_
_geom_bond_atom_site_label_1
_geom_bond_atom_site_label_2
_geom_bond_distance
_geom_bond_site_symmetry_2
C1 C2 1.3858(56) .
C1 C6 1.3917(56) .
C2 C3 1.3820(51) .
C3 C4 1.3995(48) .
C4 C5 1.3955(48) .
C4 C7 1.4279(48) .
C5 C6 1.3822(52) .
C7 C8 1.2081(49) .
C8 C9 1.4134(48) .
C9 C10 1.3966(47) .
C9 C11 1.3987(46) 2_765
C10 F1 1.3449(38) .
C10 C11 1.3651(48) .
C11 F2 1.3463(38) .
C11 C9 1.3987(46) 2_765
C12 F3 1.3437(38) .
C12 C13 1.3746(50) .
C12 C17 1.3773(50) .
C13 F4 1.3445(38) .
C13 C14 1.3688(49) .
C14 F5 1.3383(38) .
C14 C15 1.3931(47) .
C15 C16 1.3961(47) .
C15 C18 1.4206(47) .
C16 F6 1.3419(38) .
C16 C17 1.3682(48) .
C17 F7 1.3493(38) .
C18 C19 1.1959(48) .
C19 C20 1.4335(46) .
C20 C22 1.4024(46) .
C20 C21 1.4033(46) .
C21 C22 1.3740(48) 2_575
C22 C21 1.3740(48) 2_575
